data_4311268
loop_
_publ_author_name
'Rolf W. Saalfrank'
'Christian Deutscher'
'Stefan Sperner'
'Takayuki Nakajima'
'Ayuk M. Ako'
'Eveline Uller'
'Frank Hampel'
'Frank W. Heinemann'

_publ_contact_author 'Dr. Frank Hampel'
_publ_contact_author_email hampel@organik.uni-erlangen.de
_publ_section_title
;
 Six-Membered Metalla-coronands. Synthesis and Crystal Packing: Columns,
 Compartments, and 3D-Networks,
;
_journal_name_full 'Inorganic Chemistry'
_journal_page_first 4372
_journal_page_last 4382
_journal_paper_doi 10.1021/ic049799w
_journal_volume 43
_journal_year 2004
_chemical_formula_sum 'C62 H128 Cl12 Fe6 N6 O12'
_chemical_formula_weight 1910.20
_chemical_name_systematic
; 
 ? 
;
_space_group_IT_number 2
_symmetry_cell_setting triclinic
_symmetry_space_group_name_Hall '-P 1'
_symmetry_space_group_name_H-M 'P -1'
_atom_sites_solution_hydrogens difmap
_atom_sites_solution_primary direct
_atom_sites_solution_secondary difmap
_audit_creation_method SHELXL-97
_cell_angle_alpha 110.070(10)
_cell_angle_beta 97.160(10)
_cell_angle_gamma 91.210(10)
_cell_formula_units_Z 1
_cell_length_a 11.306(2)
_cell_length_b 13.1280(10)
_cell_length_c 15.5020(10)
_cell_measurement_reflns_used 63
_cell_measurement_temperature 200(2)
_cell_measurement_theta_max 16.80
_cell_measurement_theta_min 2.80
_cell_volume 2139.3(5)
_computing_cell_refinement 'XSCAnS 2.20 (Siemens An. X-Ray Instr., 1996)'
_computing_data_collection 'XSCAnS 2.20 (Siemens An. X-Ray Instr., 1996)'
_computing_data_reduction 'XSCAnS 2.20 (Siemens An. X-Ray Instr., 1996)'
_computing_molecular_graphics 'SHELXTL 5.1 (Bruker AXS, 1998)'
_computing_publication_material 'SHELXTL 5.1 (Bruker AXS, 1998)'
_computing_structure_refinement 'SHELXTL 5.1 (Bruker AXS, 1998)'
_computing_structure_solution 'SHELXTL 5.1 (Bruker AXS, 1998)'
_diffrn_ambient_temperature 200(2)
_diffrn_measured_fraction_theta_full 0.977
_diffrn_measured_fraction_theta_max 0.977
_diffrn_measurement_device_type 'Siemens P4'
_diffrn_measurement_method 'profile data from \w-scans'
_diffrn_radiation_monochromator graphite
_diffrn_radiation_source 'fine-focus sealed tube'
_diffrn_radiation_type MoK\a
_diffrn_radiation_wavelength 0.71073
_diffrn_reflns_av_R_equivalents 0.0233
_diffrn_reflns_av_sigmaI/netI 0.0336
_diffrn_reflns_limit_h_max 1
_diffrn_reflns_limit_h_min -14
_diffrn_reflns_limit_k_max 15
_diffrn_reflns_limit_k_min -15
_diffrn_reflns_limit_l_max 19
_diffrn_reflns_limit_l_min -19
_diffrn_reflns_number 10530
_diffrn_reflns_theta_full 27.00
_diffrn_reflns_theta_max 27.00
_diffrn_reflns_theta_min 1.76
_diffrn_standards_decay_% 0
_diffrn_standards_interval_count 100
_diffrn_standards_number 3
_exptl_absorpt_coefficient_mu 1.420
_exptl_absorpt_correction_T_max 0.3800
_exptl_absorpt_correction_T_min 0.2878
_exptl_absorpt_correction_type psi-scan
_exptl_absorpt_process_details
;
 North A C T, Phillips D C, Mathews F S (1968), Acta Cryst. A24, 351-359
;
_exptl_crystal_colour yellow
_exptl_crystal_density_diffrn 1.483
_exptl_crystal_density_method 'not measured'
_exptl_crystal_description block
_exptl_crystal_F_000 998
_exptl_crystal_size_max 0.65
_exptl_crystal_size_mid 0.45
_exptl_crystal_size_min 0.22
_refine_diff_density_max 0.611
_refine_diff_density_min -0.474
_refine_diff_density_rms 0.109
_refine_ls_extinction_coef 0.0051(5)
_refine_ls_extinction_expression Fc^*^=kFc[1+0.001xFc^2^\l^3^/sin(2\q)]^-1/4^
_refine_ls_extinction_method SHELXL
_refine_ls_goodness_of_fit_ref 1.067
_refine_ls_hydrogen_treatment refxyz
_refine_ls_matrix_type full
_refine_ls_number_parameters 635
_refine_ls_number_reflns 9118
_refine_ls_number_restraints 0
_refine_ls_restrained_S_all 1.067
_refine_ls_R_factor_all 0.0535
_refine_ls_R_factor_gt 0.0386
_refine_ls_shift/su_max 0.075
_refine_ls_shift/su_mean 0.008
_refine_ls_structure_factor_coef Fsqd
_refine_ls_weighting_details 'calc w=1/[\s^2^(Fo^2^)+(0.0539P)^2^+0.9632P] where P=(Fo^2^+2Fc^2^)/3'
_refine_ls_weighting_scheme calc
_refine_ls_wR_factor_gt 0.0943
_refine_ls_wR_factor_ref 0.1024
_reflns_number_gt 7352
_reflns_number_total 9118
_reflns_threshold_expression >2sigma(I)
_cod_data_source_file ic049799wsi20040216_012135_02.cif
_cod_data_source_block rs9904
_cod_depositor_comments
;
The following automatic conversions were performed:
'_exptl_absorpt_correction_type' value 'Psi-scan' changed to 'psi-scan'
according to '/home/saulius/struct/CIF-dictionaries/cif_core.dic'
dictionary named 'cif_core.dic' version 2.4.1 from 2010-06-29.

Automatic conversion script
Id: cif_fix_enum 1527 2010-12-29 10:47:43Z saulius 
;
_cod_original_cell_volume 2139.3(4)
_cod_database_code 4311268

loop_
_symmetry_equiv_pos_as_xyz
'x, y, z'
'-x, -y, -z'

loop_
_atom_site_label
_atom_site_type_symbol
_atom_site_fract_x
_atom_site_fract_y
_atom_site_fract_z
_atom_site_U_iso_or_equiv
_atom_site_adp_type
_atom_site_occupancy
_atom_site_symmetry_multiplicity
_atom_site_calc_flag
_atom_site_refinement_flags
_atom_site_disorder_assembly
_atom_site_disorder_group
Fe1 Fe 0.64873(3) 0.93770(3) 0.83481(3) 0.02017(10) Uani 1 1 d . . .
Fe2 Fe 0.47450(3) 0.75598(3) 0.85405(3) 0.02092(10) Uani 1 1 d . . .
Fe3 Fe 0.33079(3) 0.81472(3) 1.02779(3) 0.02081(10) Uani 1 1 d . . .
Cl1 Cl 0.80234(6) 0.83587(5) 0.77024(5) 0.02956(15) Uani 1 1 d . . .
Cl2 Cl 0.35776(7) 0.62088(6) 0.73443(5) 0.03249(16) Uani 1 1 d . . .
Cl3 Cl 0.29737(7) 0.71527(6) 1.12133(5) 0.03304(17) Uani 1 1 d . . .
N1 N 0.5992(2) 0.97955(18) 0.70529(16) 0.0246(5) Uani 1 1 d . . .
N2 N 0.6209(2) 0.64045(18) 0.85988(17) 0.0250(5) Uani 1 1 d . . .
N3 N 0.1428(2) 0.75633(19) 0.94759(18) 0.0296(5) Uani 1 1 d . . .
O11 O 0.55389(16) 1.06902(14) 0.88367(13) 0.0219(4) Uani 1 1 d . . .
O12 O 0.50843(17) 0.83221(15) 0.76851(13) 0.0243(4) Uani 1 1 d . . .
O21 O 0.44915(17) 0.71595(15) 0.96589(13) 0.0242(4) Uani 1 1 d . . .
O22 O 0.61527(16) 0.86127(14) 0.92046(13) 0.0212(4) Uani 1 1 d . . .
O31 O 0.23637(16) 0.94498(15) 1.07986(14) 0.0249(4) Uani 1 1 d . . .
O32 O 0.34486(16) 0.84357(15) 0.91028(13) 0.0228(4) Uani 1 1 d . . .
C10 C 0.5123(3) 1.0656(2) 0.7265(2) 0.0282(6) Uani 1 1 d . . .
C11 C 0.4618(3) 1.0774(3) 0.8163(2) 0.0269(6) Uani 1 1 d . . .
C12 C 0.5448(3) 0.8752(2) 0.6361(2) 0.0285(6) Uani 1 1 d . . .
C13 C 0.4554(3) 0.8255(3) 0.6783(2) 0.0294(6) Uani 1 1 d . . .
C14 C 0.7064(3) 1.0173(3) 0.6754(2) 0.0281(6) Uani 1 1 d . . .
C15 C 0.6862(3) 1.0480(3) 0.5881(2) 0.0331(7) Uani 1 1 d . . .
C16 C 0.8053(3) 1.0886(3) 0.5711(2) 0.0368(7) Uani 1 1 d . . .
C17 C 0.7986(3) 1.1201(3) 0.4849(2) 0.0369(7) Uani 1 1 d . . .
C18 C 0.9202(3) 1.1597(4) 0.4710(3) 0.0469(9) Uani 1 1 d . . .
C19 C 0.9159(4) 1.1894(4) 0.3844(3) 0.0587(11) Uani 1 1 d . . .
C20 C 0.5687(3) 0.5689(2) 0.9036(2) 0.0310(6) Uani 1 1 d . . .
C21 C 0.5161(3) 0.6364(2) 0.9886(2) 0.0301(6) Uani 1 1 d . . .
C22 C 0.7280(3) 0.7079(2) 0.9191(2) 0.0273(6) Uani 1 1 d . . .
C23 C 0.6976(3) 0.8224(2) 0.9757(2) 0.0257(6) Uani 1 1 d . . .
C24 C 0.6503(3) 0.5744(2) 0.7660(2) 0.0298(6) Uani 1 1 d . . .
C25 C 0.7524(3) 0.4999(3) 0.7669(3) 0.0392(8) Uani 1 1 d . . .
C26 C 0.7649(4) 0.4211(3) 0.6702(3) 0.0506(10) Uani 1 1 d . . .
C27 C 0.7867(5) 0.4735(4) 0.6006(3) 0.0631(12) Uani 1 1 d . . .
C28 C 0.8972(5) 0.5479(4) 0.6241(4) 0.0714(15) Uani 1 1 d . . .
C29 C 1.0113(5) 0.4918(5) 0.6275(4) 0.0741(14) Uani 1 1 d . . .
C30 C 0.0638(3) 0.8280(3) 1.0091(3) 0.0385(7) Uani 1 1 d . . .
C31 C 0.1131(3) 0.9441(3) 1.0483(3) 0.0349(7) Uani 1 1 d . . .
C32 C 0.1392(3) 0.7755(3) 0.8579(2) 0.0314(6) Uani 1 1 d . . .
C33 C 0.2367(3) 0.8607(2) 0.8622(2) 0.0292(6) Uani 1 1 d . . .
C34 C 0.0949(3) 0.6430(3) 0.9311(3) 0.0367(7) Uani 1 1 d . . .
C35 C 0.1696(3) 0.5521(3) 0.8825(3) 0.0379(7) Uani 1 1 d . . .
C36 C 0.1108(4) 0.4436(3) 0.8756(3) 0.0438(8) Uani 1 1 d . . .
C37 C 0.1646(4) 0.3451(3) 0.8140(3) 0.0501(9) Uani 1 1 d . . .
C38 C 0.0993(7) 0.2390(4) 0.8044(4) 0.0798(17) Uani 1 1 d . . .
C39 C 0.1375(6) 0.1395(4) 0.7332(5) 0.0901(19) Uani 1 1 d . . .
C1 C 0.3505(4) 0.3523(3) 0.5992(3) 0.0478(9) Uani 1 1 d . . .
Cl11 Cl 0.43925(11) 0.38914(9) 0.52821(8) 0.0641(3) Uani 1 1 d . . .
Cl12 Cl 0.23038(11) 0.26156(11) 0.53231(10) 0.0850(4) Uani 1 1 d . . .
Cl13 Cl 0.43738(12) 0.29707(12) 0.67160(12) 0.0847(4) Uani 1 1 d . . .
H10A H 0.449(5) 1.050(4) 0.672(3) 0.080 Uiso 1 1 d . . .
H10B H 0.552(4) 1.137(4) 0.736(3) 0.080 Uiso 1 1 d . . .
H11A H 0.431(4) 1.151(4) 0.839(3) 0.080 Uiso 1 1 d . . .
H11B H 0.401(5) 1.031(4) 0.808(3) 0.080 Uiso 1 1 d . . .
H12A H 0.502(4) 0.886(4) 0.580(3) 0.080 Uiso 1 1 d . . .
H12B H 0.614(5) 0.829(4) 0.621(3) 0.080 Uiso 1 1 d . . .
H13A H 0.378(5) 0.868(4) 0.681(3) 0.080 Uiso 1 1 d . . .
H13B H 0.436(4) 0.757(4) 0.643(3) 0.080 Uiso 1 1 d . . .
H14A H 0.746(4) 1.080(4) 0.724(4) 0.080 Uiso 1 1 d . . .
H14B H 0.759(5) 0.960(4) 0.661(3) 0.080 Uiso 1 1 d . . .
H15A H 0.648(5) 0.987(4) 0.537(3) 0.080 Uiso 1 1 d . . .
H15B H 0.626(5) 1.104(4) 0.596(3) 0.080 Uiso 1 1 d . . .
H16A H 0.839(4) 1.155(4) 0.624(3) 0.080 Uiso 1 1 d . . .
H16B H 0.857(5) 1.037(4) 0.564(3) 0.080 Uiso 1 1 d . . .
H17A H 0.767(5) 1.056(4) 0.433(4) 0.080 Uiso 1 1 d . . .
H17B H 0.747(5) 1.178(4) 0.492(3) 0.080 Uiso 1 1 d . . .
H18A H 0.969(5) 1.095(4) 0.461(3) 0.080 Uiso 1 1 d . . .
H18B H 0.959(4) 1.215(4) 0.529(4) 0.080 Uiso 1 1 d . . .
H19A H 0.889(5) 1.122(4) 0.327(4) 0.080 Uiso 1 1 d . . .
H19B H 0.992(5) 1.206(4) 0.371(3) 0.080 Uiso 1 1 d . . .
H19C H 0.859(5) 1.250(4) 0.385(3) 0.080 Uiso 1 1 d . . .
H20A H 0.510(5) 0.524(4) 0.861(3) 0.080 Uiso 1 1 d . . .
H20B H 0.638(4) 0.526(4) 0.921(3) 0.080 Uiso 1 1 d . . .
H21A H 0.463(5) 0.591(4) 1.008(3) 0.080 Uiso 1 1 d . . .
H21B H 0.578(5) 0.672(4) 1.042(3) 0.080 Uiso 1 1 d . . .
H22A H 0.768(4) 0.670(4) 0.958(3) 0.080 Uiso 1 1 d . . .
H22B H 0.783(5) 0.713(4) 0.880(4) 0.080 Uiso 1 1 d . . .
H23A H 0.668(4) 0.823(4) 1.032(3) 0.080 Uiso 1 1 d . . .
H23B H 0.773(4) 0.871(4) 0.995(3) 0.080 Uiso 1 1 d . . .
H24A H 0.670(4) 0.626(4) 0.735(3) 0.080 Uiso 1 1 d . . .
H24B H 0.579(5) 0.529(4) 0.729(3) 0.080 Uiso 1 1 d . . .
H25A H 0.828(5) 0.540(4) 0.794(3) 0.080 Uiso 1 1 d . . .
H25B H 0.735(5) 0.461(4) 0.801(3) 0.080 Uiso 1 1 d . . .
H26A H 0.827(5) 0.376(4) 0.675(3) 0.080 Uiso 1 1 d . . .
H26B H 0.693(5) 0.377(4) 0.645(3) 0.080 Uiso 1 1 d . . .
H27A H 0.783(4) 0.415(4) 0.535(4) 0.080 Uiso 1 1 d . . .
H27B H 0.713(5) 0.505(4) 0.592(3) 0.080 Uiso 1 1 d . . .
H28A H 0.892(5) 0.604(4) 0.691(4) 0.080 Uiso 1 1 d . . .
H28B H 0.902(5) 0.584(4) 0.577(4) 0.080 Uiso 1 1 d . . .
H29A H 1.011(5) 0.462(4) 0.679(4) 0.080 Uiso 1 1 d . . .
H29B H 1.080(5) 0.546(4) 0.636(3) 0.080 Uiso 1 1 d . . .
H29C H 1.019(5) 0.427(4) 0.571(4) 0.080 Uiso 1 1 d . . .
H30A H 0.064(4) 0.804(4) 1.070(3) 0.080 Uiso 1 1 d . . .
H30B H -0.015(5) 0.818(4) 0.970(3) 0.080 Uiso 1 1 d . . .
H31A H 0.069(4) 0.980(4) 1.105(4) 0.080 Uiso 1 1 d . . .
H31B H 0.097(4) 0.975(4) 0.997(4) 0.080 Uiso 1 1 d . . .
H32A H 0.059(5) 0.798(4) 0.841(3) 0.080 Uiso 1 1 d . . .
H32B H 0.151(4) 0.704(4) 0.810(3) 0.080 Uiso 1 1 d . . .
H33A H 0.255(4) 0.854(4) 0.794(3) 0.080 Uiso 1 1 d . . .
H33B H 0.212(4) 0.938(4) 0.893(3) 0.080 Uiso 1 1 d . . .
H34A H 0.085(4) 0.637(4) 0.992(4) 0.080 Uiso 1 1 d . . .
H34B H 0.015(5) 0.631(4) 0.893(3) 0.080 Uiso 1 1 d . . .
H35A H 0.260(5) 0.565(4) 0.916(3) 0.080 Uiso 1 1 d . . .
H35B H 0.180(4) 0.549(4) 0.819(4) 0.080 Uiso 1 1 d . . .
H36A H 0.111(5) 0.442(4) 0.935(4) 0.080 Uiso 1 1 d . . .
H36B H 0.019(5) 0.440(4) 0.851(3) 0.080 Uiso 1 1 d . . .
H37A H 0.248(5) 0.351(4) 0.840(4) 0.080 Uiso 1 1 d . . .
H37B H 0.161(5) 0.345(4) 0.751(4) 0.080 Uiso 1 1 d . . .
H38A H 0.111(5) 0.233(4) 0.850(4) 0.080 Uiso 1 1 d . . .
H38B H 0.024(5) 0.206(4) 0.757(4) 0.080 Uiso 1 1 d . . .
H39A H 0.082(4) 0.067(4) 0.729(3) 0.080 Uiso 1 1 d . . .
H39B H 0.113(5) 0.158(4) 0.661(4) 0.080 Uiso 1 1 d . . .
H39C H 0.239(5) 0.150(4) 0.760(3) 0.080 Uiso 1 1 d . . .
H1 H 0.316(4) 0.418(4) 0.639(3) 0.080 Uiso 1 1 d . . .

loop_
_atom_site_aniso_label
_atom_site_aniso_U_11
_atom_site_aniso_U_22
_atom_site_aniso_U_33
_atom_site_aniso_U_23
_atom_site_aniso_U_13
_atom_site_aniso_U_12
Fe1 0.02040(19) 0.01861(18) 0.02339(19) 0.00864(14) 0.00590(15) 0.00302(14)
Fe2 0.02146(19) 0.01796(18) 0.02487(19) 0.00815(14) 0.00675(15) 0.00209(14)
Fe3 0.02067(19) 0.01794(18) 0.0259(2) 0.00876(14) 0.00740(15) 0.00355(14)
Cl1 0.0293(3) 0.0270(3) 0.0356(4) 0.0113(3) 0.0140(3) 0.0094(3)
Cl2 0.0325(4) 0.0243(3) 0.0353(4) 0.0034(3) 0.0059(3) -0.0032(3)
Cl3 0.0407(4) 0.0269(3) 0.0392(4) 0.0178(3) 0.0156(3) 0.0039(3)
N1 0.0271(12) 0.0249(11) 0.0244(11) 0.0103(9) 0.0081(9) 0.0039(9)
N2 0.0254(12) 0.0192(10) 0.0334(12) 0.0104(9) 0.0103(10) 0.0044(9)
N3 0.0236(12) 0.0242(12) 0.0389(14) 0.0076(10) 0.0073(10) -0.0012(9)
O11 0.0198(9) 0.0225(9) 0.0235(9) 0.0081(7) 0.0030(7) 0.0042(7)
O12 0.0263(10) 0.0252(9) 0.0224(9) 0.0099(8) 0.0029(8) -0.0026(8)
O21 0.0269(10) 0.0212(9) 0.0297(10) 0.0128(8) 0.0111(8) 0.0081(8)
O22 0.0205(9) 0.0189(8) 0.0271(9) 0.0112(7) 0.0040(7) 0.0027(7)
O31 0.0159(9) 0.0220(9) 0.0350(11) 0.0073(8) 0.0043(8) 0.0036(7)
O32 0.0194(9) 0.0233(9) 0.0267(9) 0.0097(7) 0.0044(8) 0.0031(7)
C10 0.0293(15) 0.0315(14) 0.0274(14) 0.0143(12) 0.0044(12) 0.0087(12)
C11 0.0227(13) 0.0323(15) 0.0283(14) 0.0132(12) 0.0048(11) 0.0075(11)
C12 0.0335(15) 0.0305(14) 0.0219(13) 0.0091(11) 0.0056(12) -0.0020(12)
C13 0.0321(15) 0.0335(15) 0.0233(13) 0.0114(12) 0.0029(12) -0.0048(12)
C14 0.0289(15) 0.0321(15) 0.0294(14) 0.0162(12) 0.0109(12) 0.0022(12)
C15 0.0338(16) 0.0371(16) 0.0335(16) 0.0178(13) 0.0082(13) -0.0010(13)
C16 0.0338(17) 0.0468(19) 0.0380(17) 0.0241(15) 0.0082(14) -0.0006(14)
C17 0.0377(18) 0.0445(18) 0.0354(17) 0.0221(15) 0.0079(14) -0.0011(14)
C18 0.0390(19) 0.064(2) 0.045(2) 0.0282(19) 0.0086(16) -0.0107(17)
C19 0.055(3) 0.083(3) 0.054(2) 0.042(2) 0.014(2) -0.008(2)
C20 0.0351(16) 0.0238(14) 0.0430(17) 0.0172(13) 0.0210(14) 0.0108(12)
C21 0.0353(16) 0.0249(13) 0.0401(16) 0.0185(12) 0.0198(14) 0.0133(12)
C22 0.0247(14) 0.0261(14) 0.0353(15) 0.0142(12) 0.0079(12) 0.0081(11)
C23 0.0284(14) 0.0237(13) 0.0276(14) 0.0118(11) 0.0050(12) 0.0053(11)
C24 0.0305(15) 0.0251(14) 0.0335(15) 0.0071(12) 0.0121(13) 0.0042(12)
C25 0.0453(19) 0.0327(16) 0.048(2) 0.0178(15) 0.0253(16) 0.0185(14)
C26 0.042(2) 0.0365(18) 0.063(2) -0.0022(17) 0.0260(19) 0.0072(16)
C27 0.064(3) 0.078(3) 0.045(2) 0.013(2) 0.021(2) 0.031(2)
C28 0.102(4) 0.053(3) 0.072(3) 0.024(2) 0.051(3) 0.017(3)
C29 0.061(3) 0.083(4) 0.076(3) 0.021(3) 0.020(3) -0.007(3)
C30 0.0214(14) 0.0358(17) 0.051(2) 0.0032(15) 0.0130(14) 0.0021(12)
C31 0.0186(14) 0.0342(16) 0.0472(19) 0.0077(14) 0.0056(13) 0.0041(12)
C32 0.0227(14) 0.0304(15) 0.0382(16) 0.0101(13) -0.0005(12) -0.0002(12)
C33 0.0247(14) 0.0294(14) 0.0334(15) 0.0127(12) -0.0011(12) 0.0030(11)
C34 0.0302(16) 0.0300(16) 0.0467(19) 0.0082(14) 0.0097(14) -0.0080(13)
C35 0.0329(17) 0.0304(16) 0.0482(19) 0.0095(14) 0.0104(15) -0.0029(13)
C36 0.052(2) 0.0304(16) 0.049(2) 0.0123(15) 0.0131(18) -0.0046(15)
C37 0.062(3) 0.0327(18) 0.054(2) 0.0127(16) 0.010(2) 0.0034(17)
C38 0.131(5) 0.035(2) 0.072(3) 0.014(2) 0.026(4) -0.002(3)
C39 0.086(4) 0.047(3) 0.115(5) 0.007(3) -0.007(4) 0.005(3)
C1 0.045(2) 0.0330(17) 0.057(2) 0.0053(16) 0.0076(18) 0.0041(15)
Cl11 0.0773(7) 0.0505(5) 0.0565(6) 0.0082(5) 0.0136(5) -0.0096(5)
Cl12 0.0526(6) 0.0746(8) 0.0926(9) -0.0159(7) 0.0149(6) -0.0149(6)
Cl13 0.0644(7) 0.0839(9) 0.1349(13) 0.0742(9) 0.0147(8) 0.0137(6)

loop_
_atom_type_symbol
_atom_type_description
_atom_type_scat_dispersion_real
_atom_type_scat_dispersion_imag
_atom_type_scat_source
C C 0.0033 0.0016 'International Tables Vol C Tables 4.2.6.8 and 6.1.1.4'
H H 0.0000 0.0000 'International Tables Vol C Tables 4.2.6.8 and 6.1.1.4'
N N 0.0061 0.0033 'International Tables Vol C Tables 4.2.6.8 and 6.1.1.4'
O O 0.0106 0.0060 'International Tables Vol C Tables 4.2.6.8 and 6.1.1.4'
Cl Cl 0.1484 0.1585 'International Tables Vol C Tables 4.2.6.8 and 6.1.1.4'
Fe Fe 0.3463 0.8444 'International Tables Vol C Tables 4.2.6.8 and 6.1.1.4'

loop_
_geom_angle_atom_site_label_1
_geom_angle_atom_site_label_2
_geom_angle_atom_site_label_3
_geom_angle
_geom_angle_site_symmetry_1
_geom_angle_site_symmetry_3
_geom_angle_publ_flag
O31 Fe1 O22 99.40(8) 2_677 . ?
O31 Fe1 O12 167.61(8) 2_677 . ?
O22 Fe1 O12 74.36(8) . . ?
O31 Fe1 O11 73.65(8) 2_677 . ?
O22 Fe1 O11 99.17(7) . . ?
O12 Fe1 O11 96.50(8) . . ?
O31 Fe1 N1 106.96(8) 2_677 . ?
O22 Fe1 N1 151.62(8) . . ?
O12 Fe1 N1 77.74(8) . . ?
O11 Fe1 N1 78.79(8) . . ?
O31 Fe1 Cl1 91.68(6) 2_677 . ?
O22 Fe1 Cl1 98.58(6) . . ?
O12 Fe1 Cl1 99.77(6) . . ?
O11 Fe1 Cl1 158.57(6) . . ?
N1 Fe1 Cl1 91.11(6) . . ?
O12 Fe2 O32 98.86(8) . . ?
O12 Fe2 O22 74.34(8) . . ?
O32 Fe2 O22 99.35(8) . . ?
O12 Fe2 O21 165.53(8) . . ?
O32 Fe2 O21 73.54(7) . . ?
O22 Fe2 O21 94.45(8) . . ?
O12 Fe2 N2 109.06(8) . . ?
O32 Fe2 N2 150.09(8) . . ?
O22 Fe2 N2 78.72(8) . . ?
O21 Fe2 N2 76.84(8) . . ?
O12 Fe2 Cl2 91.00(6) . . ?
O32 Fe2 Cl2 98.49(6) . . ?
O22 Fe2 Cl2 158.43(6) . . ?
O21 Fe2 Cl2 102.18(6) . . ?
N2 Fe2 Cl2 91.68(7) . . ?
O21 Fe3 O11 97.56(8) . 2_677 ?
O21 Fe3 O32 73.95(7) . . ?
O11 Fe3 O32 99.90(8) 2_677 . ?
O21 Fe3 O31 163.86(8) . . ?
O11 Fe3 O31 73.50(8) 2_677 . ?
O32 Fe3 O31 94.03(8) . . ?
O21 Fe3 N3 109.85(9) . . ?
O11 Fe3 N3 150.81(8) 2_677 . ?
O32 Fe3 N3 78.98(8) . . ?
O31 Fe3 N3 77.47(8) . . ?
O21 Fe3 Cl3 93.11(6) . . ?
O11 Fe3 Cl3 99.54(6) 2_677 . ?
O32 Fe3 Cl3 157.88(6) . . ?
O31 Fe3 Cl3 101.53(6) . . ?
N3 Fe3 Cl3 89.08(7) . . ?
C12 N1 C14 111.2(2) . . ?
C12 N1 C10 112.5(2) . . ?
C14 N1 C10 110.8(2) . . ?
C12 N1 Fe1 103.17(16) . . ?
C14 N1 Fe1 111.21(17) . . ?
C10 N1 Fe1 107.74(16) . . ?
C20 N2 C22 112.2(2) . . ?
C20 N2 C24 110.4(2) . . ?
C22 N2 C24 110.7(2) . . ?
C20 N2 Fe2 103.18(16) . . ?
C22 N2 Fe2 107.11(16) . . ?
C24 N2 Fe2 113.07(18) . . ?
C30 N3 C32 111.9(3) . . ?
C30 N3 C34 104.8(2) . . ?
C32 N3 C34 110.4(2) . . ?
C30 N3 Fe3 103.29(19) . . ?
C32 N3 Fe3 106.99(17) . . ?
C34 N3 Fe3 119.3(2) . . ?
C11 O11 Fe3 128.53(17) . 2_677 ?
C11 O11 Fe1 112.70(16) . . ?
Fe3 O11 Fe1 106.08(8) 2_677 . ?
C13 O12 Fe2 133.92(17) . . ?
C13 O12 Fe1 120.34(16) . . ?
Fe2 O12 Fe1 105.74(9) . . ?
C21 O21 Fe3 133.23(17) . . ?
C21 O21 Fe2 120.99(16) . . ?
Fe3 O21 Fe2 105.64(8) . . ?
C23 O22 Fe1 128.18(17) . . ?
C23 O22 Fe2 113.63(16) . . ?
Fe1 O22 Fe2 105.56(9) . . ?
C31 O31 Fe1 131.58(18) . 2_677 ?
C31 O31 Fe3 121.44(18) . . ?
Fe1 O31 Fe3 106.73(9) 2_677 . ?
C33 O32 Fe2 126.31(18) . . ?
C33 O32 Fe3 115.71(17) . . ?
Fe2 O32 Fe3 106.37(8) . . ?
N1 C10 C11 111.8(2) . . ?
O11 C11 C10 109.7(2) . . ?
N1 C12 C13 109.7(2) . . ?
O12 C13 C12 108.4(2) . . ?
N1 C14 C15 116.9(3) . . ?
C16 C15 C14 109.0(3) . . ?
C17 C16 C15 114.5(3) . . ?
C16 C17 C18 112.4(3) . . ?
C19 C18 C17 113.2(3) . . ?
N2 C20 C21 110.2(2) . . ?
O21 C21 C20 108.2(2) . . ?
N2 C22 C23 112.1(2) . . ?
O22 C23 C22 109.6(2) . . ?
N2 C24 C25 114.9(3) . . ?
C26 C25 C24 112.7(3) . . ?
C27 C26 C25 115.2(3) . . ?
C28 C27 C26 116.3(4) . . ?
C27 C28 C29 113.9(4) . . ?
N3 C30 C31 112.0(3) . . ?
O31 C31 C30 107.8(3) . . ?
N3 C32 C33 112.0(2) . . ?
O32 C33 C32 109.7(2) . . ?
N3 C34 C35 116.5(3) . . ?
C34 C35 C36 109.4(3) . . ?
C37 C36 C35 114.5(3) . . ?
C36 C37 C38 112.9(4) . . ?
C39 C38 C37 115.1(5) . . ?
Cl13 C1 Cl12 111.3(2) . . ?
Cl13 C1 Cl11 110.2(2) . . ?
Cl12 C1 Cl11 110.8(2) . . ?

loop_
_geom_bond_atom_site_label_1
_geom_bond_atom_site_label_2
_geom_bond_distance
_geom_bond_site_symmetry_2
_geom_bond_publ_flag
Fe1 O31 1.974(2) 2_677 ?
Fe1 O22 1.9840(18) . ?
Fe1 O12 2.004(2) . ?
Fe1 O11 2.0198(18) . ?
Fe1 N1 2.266(2) . ?
Fe1 Cl1 2.3276(8) . ?
Fe2 O12 1.9820(18) . ?
Fe2 O32 1.9829(19) . ?
Fe2 O22 2.0063(19) . ?
Fe2 O21 2.0267(19) . ?
Fe2 N2 2.283(2) . ?
Fe2 Cl2 2.3151(9) . ?
Fe3 O21 1.9830(19) . ?
Fe3 O11 1.9863(19) 2_677 ?
Fe3 O32 2.0077(19) . ?
Fe3 O31 2.0149(18) . ?
Fe3 N3 2.295(3) . ?
Fe3 Cl3 2.3161(8) . ?
N1 C12 1.482(4) . ?
N1 C14 1.484(3) . ?
N1 C10 1.489(4) . ?
N2 C20 1.484(3) . ?
N2 C22 1.487(4) . ?
N2 C24 1.499(4) . ?
N3 C30 1.491(4) . ?
N3 C32 1.492(4) . ?
N3 C34 1.498(4) . ?
O11 C11 1.414(3) . ?
O11 Fe3 1.9863(19) 2_677 ?
O12 C13 1.424(3) . ?
O21 C21 1.417(3) . ?
O22 C23 1.408(3) . ?
O31 C31 1.417(3) . ?
O31 Fe1 1.9743(19) 2_677 ?
O32 C33 1.415(3) . ?
C10 C11 1.530(4) . ?
C12 C13 1.518(4) . ?
C14 C15 1.531(4) . ?
C15 C16 1.524(4) . ?
C16 C17 1.522(4) . ?
C17 C18 1.525(5) . ?
C18 C19 1.516(5) . ?
C20 C21 1.514(4) . ?
C22 C23 1.529(4) . ?
C24 C25 1.530(4) . ?
C25 C26 1.527(5) . ?
C26 C27 1.505(6) . ?
C27 C28 1.496(7) . ?
C28 C29 1.504(8) . ?
C30 C31 1.500(4) . ?
C32 C33 1.532(4) . ?
C34 C35 1.513(5) . ?
C35 C36 1.522(4) . ?
C36 C37 1.511(5) . ?
C37 C38 1.515(6) . ?
C38 C39 1.505(8) . ?
C1 Cl13 1.750(4) . ?
C1 Cl12 1.753(4) . ?
C1 Cl11 1.753(4) . ?
